data_4317907
loop_
_publ_author_name
'Eric Bosch'
'Charles L. Barnes'

_publ_section_title
;
 One- and Two-Dimensional Silver-Coordination Networks Containing
 \p-Sandwiched Silver-Silver Interactions
;
_journal_name_full 'Inorganic Chemistry'
_journal_page_first 2543
_journal_page_last 2547
_journal_paper_doi 10.1021/ic010795q
_journal_volume 41
_journal_year 2002
_chemical_formula_sum 'C28 H33 Ag Cl F3 N3 O3'
_chemical_formula_weight 659.89
_chemical_name_systematic
;
   ?
;
_space_group_IT_number 148
_symmetry_cell_setting rhombohedral
_symmetry_space_group_name_Hall '-R 3'
_symmetry_space_group_name_H-M 'R -3 :H'
_atom_sites_solution_hydrogens geom
_atom_sites_solution_primary direct
_atom_sites_solution_secondary difmap
_audit_creation_method SHELXL-97
_cell_angle_alpha 90.00
_cell_angle_beta 90.00
_cell_angle_gamma 120.00
_cell_formula_units_Z 9
_cell_length_a 17.1900(7)
_cell_length_b 17.1900(7)
_cell_length_c 25.0721(14)
_cell_measurement_reflns_used 6622
_cell_measurement_temperature 173(2)
_cell_measurement_theta_max 27.1
_cell_measurement_theta_min 2.4
_cell_volume 6416.1(5)
_computing_cell_refinement 'SMART (Bruker, 1998)'
_computing_data_collection 'SMART (Bruker, 1998)'
_computing_data_reduction 'SAINT (Bruker, 1998)'
_computing_molecular_graphics 'ORTEP-III (Burnett & Johnson, 1996)'
_computing_publication_material 'CIFTAB (Sheldrick, 1997)'
_computing_structure_refinement 'SHELXL-97 (Sheldrick, 1997)'
_computing_structure_solution 'SHELXS-97 (Sheldrick, 1997)'
_diffrn_ambient_temperature 173(2)
_diffrn_measured_fraction_theta_full 0.999
_diffrn_measured_fraction_theta_max 0.999
_diffrn_measurement_device_type 'Bruker SMART CCD area detector'
_diffrn_measurement_method 'omega scans'
_diffrn_radiation_monochromator graphite
_diffrn_radiation_source 'fine-focus sealed tube'
_diffrn_radiation_type MoK\a
_diffrn_radiation_wavelength 0.71073
_diffrn_reflns_av_R_equivalents 0.0267
_diffrn_reflns_av_sigmaI/netI 0.0201
_diffrn_reflns_limit_h_max 19
_diffrn_reflns_limit_h_min -22
_diffrn_reflns_limit_k_max 22
_diffrn_reflns_limit_k_min -21
_diffrn_reflns_limit_l_max 25
_diffrn_reflns_limit_l_min -32
_diffrn_reflns_number 13265
_diffrn_reflns_theta_full 27.09
_diffrn_reflns_theta_max 27.09
_diffrn_reflns_theta_min 1.59
_diffrn_standards_decay_% 0.0
_exptl_absorpt_coefficient_mu 0.854
_exptl_absorpt_correction_T_max 0.8477
_exptl_absorpt_correction_T_min 0.7541
_exptl_absorpt_correction_type multi-scan
_exptl_absorpt_process_details
;
   Data were corrected for decay and absorption using the program SADABS
   based on the method of R.H. Blessing (Acta Cryst. A51, 33-38, 1995).
;
_exptl_crystal_colour colorless
_exptl_crystal_density_diffrn 1.537
_exptl_crystal_density_method 'not measured'
_exptl_crystal_description prism
_exptl_crystal_F_000 3033
_exptl_crystal_size_max 0.35
_exptl_crystal_size_mid 0.35
_exptl_crystal_size_min 0.20
_refine_diff_density_max 0.405
_refine_diff_density_min -0.277
_refine_diff_density_rms 0.064
_refine_ls_extinction_coef 0.00001(2)
_refine_ls_extinction_expression Fc^*^=kFc[1+0.001xFc^2^\l^3^/sin(2\q)]^-1/4^
_refine_ls_extinction_method SHELXL
_refine_ls_goodness_of_fit_ref 1.043
_refine_ls_hydrogen_treatment mixed
_refine_ls_matrix_type full
_refine_ls_number_parameters 194
_refine_ls_number_reflns 3144
_refine_ls_number_restraints 0
_refine_ls_restrained_S_all 1.043
_refine_ls_R_factor_all 0.0354
_refine_ls_R_factor_gt 0.0268
_refine_ls_shift/su_max 0.002
_refine_ls_shift/su_mean 0.000
_refine_ls_structure_factor_coef Fsqd
_refine_ls_weighting_details 'calc w=1/[\s^2^(Fo^2^)+(0.0377P)^2^+3.9915P] where P=(Fo^2^+2Fc^2^)/3'
_refine_ls_weighting_scheme calc
_refine_ls_wR_factor_gt 0.0656
_refine_ls_wR_factor_ref 0.0689
_reflns_number_gt 2638
_reflns_number_total 3144
_reflns_threshold_expression >2sigma(I)
_cod_data_source_file ic010795q_2.cif
_cod_data_source_block N3M3-2D
_cod_original_sg_symbol_H-M 'R -3'
_cod_database_code 4317907

loop_
_symmetry_equiv_pos_as_xyz
'x, y, z'
'-y, x-y, z'
'-x+y, -x, z'
'x+2/3, y+1/3, z+1/3'
'-y+2/3, x-y+1/3, z+1/3'
'-x+y+2/3, -x+1/3, z+1/3'
'x+1/3, y+2/3, z+2/3'
'-y+1/3, x-y+2/3, z+2/3'
'-x+y+1/3, -x+2/3, z+2/3'
'-x, -y, -z'
'y, -x+y, -z'
'x-y, x, -z'
'-x+2/3, -y+1/3, -z+1/3'
'y+2/3, -x+y+1/3, -z+1/3'
'x-y+2/3, x+1/3, -z+1/3'
'-x+1/3, -y+2/3, -z+2/3'
'y+1/3, -x+y+2/3, -z+2/3'
'x-y+1/3, x+2/3, -z+2/3'

loop_
_atom_site_label
_atom_site_type_symbol
_atom_site_fract_x
_atom_site_fract_y
_atom_site_fract_z
_atom_site_U_iso_or_equiv
_atom_site_adp_type
_atom_site_occupancy
_atom_site_symmetry_multiplicity
_atom_site_calc_flag
_atom_site_refinement_flags
_atom_site_disorder_assembly
_atom_site_disorder_group
Ag1 Ag 0.251900(12) 0.158895(12) 0.145213(8) 0.04323(9) Uani 1 1 d . . .
Cl1 Cl 0.6667 0.3333 -0.1316(3) 0.129(3) Uiso 0.437(8) 3 d SP . .
F1 F 0.31160(14) 0.03550(16) -0.01040(8) 0.0885(7) Uani 1 1 d . . .
F2 F 0.43073(16) 0.04720(19) 0.02032(9) 0.1034(8) Uani 1 1 d . . .
F3 F 0.4321(2) 0.16050(18) -0.01425(10) 0.1189(9) Uani 1 1 d . . .
O1 O 0.30437(12) 0.13706(12) 0.06995(7) 0.0495(4) Uani 1 1 d . . .
O2 O 0.41610(12) 0.12265(12) 0.10724(7) 0.0486(4) Uani 1 1 d . . .
N1 N 0.08894(12) 0.06414(12) 0.15243(8) 0.0343(4) Uani 1 1 d . . .
C1 C 0.06177(14) -0.02412(14) 0.15273(9) 0.0332(5) Uani 1 1 d . . .
C2 C 0.13360(15) -0.04840(15) 0.15273(10) 0.0386(5) Uani 1 1 d . . .
C3 C 0.17883(17) -0.04210(16) 0.20061(12) 0.0500(7) Uani 1 1 d . . .
C4 C 0.25116(19) -0.05776(19) 0.19764(16) 0.0671(10) Uani 1 1 d . . .
H4 H 0.2841 -0.0521 0.2292 0.081 Uiso 1 1 calc R . .
C5 C 0.27632(19) -0.08076(19) 0.15130(17) 0.0673(10) Uani 1 1 d . . .
C6 C 0.22841(18) -0.08896(18) 0.10479(15) 0.0590(8) Uani 1 1 d . . .
H6 H 0.2450 -0.1059 0.0725 0.071 Uiso 1 1 calc R . .
C7 C 0.15634(16) -0.07274(16) 0.10473(12) 0.0443(6) Uani 1 1 d . . .
C8 C 0.1493(2) -0.0224(2) 0.25257(12) 0.0640(8) Uani 1 1 d . . .
H8A H 0.0933 -0.0753 0.2641 0.096 Uiso 1 1 calc R . .
H8B H 0.1395 0.0286 0.2481 0.096 Uiso 1 1 calc R . .
H8C H 0.1959 -0.0078 0.2795 0.096 Uiso 1 1 calc R . .
C9 C 0.3564(2) -0.0955(3) 0.1495(2) 0.1098(18) Uani 1 1 d . . .
H9A H 0.4120 -0.0373 0.1480 0.165 Uiso 1 1 calc R . .
H9B H 0.3522 -0.1307 0.1178 0.165 Uiso 1 1 calc R . .
H9C H 0.3567 -0.1280 0.1815 0.165 Uiso 1 1 calc R . .
C10 C 0.10769(19) -0.0763(2) 0.05397(12) 0.0545(7) Uani 1 1 d . . .
H10A H 0.0438 -0.1209 0.0577 0.082 Uiso 1 1 calc R . .
H10B H 0.1332 -0.0932 0.0242 0.082 Uiso 1 1 calc R . .
H10C H 0.1144 -0.0172 0.0470 0.082 Uiso 1 1 calc R . .
C11 C 0.36628(17) 0.11940(17) 0.07061(11) 0.0454(6) Uani 1 1 d . . .
C12 C 0.3856(2) 0.0901(2) 0.01629(13) 0.0617(8) Uani 1 1 d . . .
C1S C 0.7188(14) 0.3268(17) -0.0676(9) 0.206(13) Uiso 0.54(3) 1 d P . .
C2S C 0.6553(11) 0.2951(7) -0.0208(5) 0.125(6) Uiso 0.530(17) 1 d P . .
C3S C 0.6375(14) 0.2311(15) -0.0590(8) 0.192(13) Uiso 0.49(3) 1 d P . .

loop_
_atom_site_aniso_label
_atom_site_aniso_U_11
_atom_site_aniso_U_22
_atom_site_aniso_U_33
_atom_site_aniso_U_23
_atom_site_aniso_U_13
_atom_site_aniso_U_12
Ag1 0.03553(12) 0.04684(13) 0.04608(14) -0.00565(8) -0.00585(8) 0.01966(9)
F1 0.0744(12) 0.1299(18) 0.0689(13) -0.0534(12) -0.0256(10) 0.0568(13)
F2 0.1110(17) 0.167(2) 0.0840(15) -0.0582(15) -0.0330(13) 0.1085(18)
F3 0.145(2) 0.1120(19) 0.0736(16) -0.0001(14) 0.0459(15) 0.0448(17)
O1 0.0462(10) 0.0564(11) 0.0483(11) -0.0070(8) -0.0058(8) 0.0276(9)
O2 0.0434(10) 0.0516(10) 0.0503(11) -0.0117(8) -0.0092(8) 0.0233(8)
N1 0.0333(9) 0.0325(9) 0.0375(10) -0.0032(8) -0.0041(8) 0.0167(8)
C1 0.0332(11) 0.0345(11) 0.0315(12) 0.0010(9) -0.0034(9) 0.0166(9)
C2 0.0296(11) 0.0321(11) 0.0529(14) 0.0048(10) -0.0050(10) 0.0146(9)
C3 0.0432(14) 0.0339(12) 0.0643(18) 0.0073(12) -0.0171(12) 0.0127(11)
C4 0.0440(15) 0.0481(16) 0.105(3) 0.0160(17) -0.0259(17) 0.0195(13)
C5 0.0371(14) 0.0413(15) 0.129(3) 0.0113(17) -0.0078(17) 0.0233(13)
C6 0.0418(14) 0.0414(14) 0.098(2) 0.0031(14) 0.0092(15) 0.0243(12)
C7 0.0361(12) 0.0352(12) 0.0629(17) -0.0022(11) -0.0020(11) 0.0188(10)
C8 0.071(2) 0.0545(17) 0.0524(18) 0.0064(13) -0.0232(15) 0.0208(15)
C9 0.057(2) 0.091(3) 0.202(6) 0.024(3) -0.009(3) 0.052(2)
C10 0.0526(16) 0.0616(17) 0.0546(17) -0.0112(13) 0.0001(13) 0.0325(14)
C11 0.0408(13) 0.0446(14) 0.0449(15) -0.0079(11) -0.0035(11) 0.0170(11)
C12 0.0560(17) 0.081(2) 0.0530(18) -0.0153(16) -0.0062(14) 0.0376(17)

loop_
_atom_type_symbol
_atom_type_description
_atom_type_scat_dispersion_real
_atom_type_scat_dispersion_imag
_atom_type_scat_source
C C 0.0033 0.0016 'International Tables Vol C Tables 4.2.6.8 and 6.1.1.4'
H H 0.0000 0.0000 'International Tables Vol C Tables 4.2.6.8 and 6.1.1.4'
N N 0.0061 0.0033 'International Tables Vol C Tables 4.2.6.8 and 6.1.1.4'
O O 0.0106 0.0060 'International Tables Vol C Tables 4.2.6.8 and 6.1.1.4'
F F 0.0171 0.0103 'International Tables Vol C Tables 4.2.6.8 and 6.1.1.4'
Cl Cl 0.1484 0.1585 'International Tables Vol C Tables 4.2.6.8 and 6.1.1.4'
Ag Ag -0.8971 1.1015 'International Tables Vol C Tables 4.2.6.8 and 6.1.1.4'

loop_
_geom_angle_atom_site_label_1
_geom_angle_atom_site_label_2
_geom_angle_atom_site_label_3
_geom_angle
_geom_angle_site_symmetry_1
_geom_angle_site_symmetry_3
_geom_angle_publ_flag
O1 Ag1 O2 159.75(6) . 13 ?
O1 Ag1 N1 112.36(6) . . ?
O2 Ag1 N1 87.79(6) 13 . ?
O1 Ag1 Ag1 82.77(5) . 13 ?
O2 Ag1 Ag1 79.99(5) 13 13 ?
N1 Ag1 Ag1 140.38(4) . 13 ?
Cl1 Cl1 C1S 149.2(6) 16_654 . ?
Cl1 Cl1 C1S 149.2(6) 16_654 3_665 ?
C1S Cl1 C1S 52.7(10) . 3_665 ?
Cl1 Cl1 C1S 149.2(6) 16_654 2_655 ?
C1S Cl1 C1S 52.7(10) . 2_655 ?
C1S Cl1 C1S 52.7(10) 3_665 2_655 ?
C11 O1 Ag1 120.20(17) . . ?
C11 O2 Ag1 123.39(17) . 13 ?
C1 N1 C1 116.5(2) 2 . ?
C1 N1 Ag1 130.55(15) 2 . ?
C1 N1 Ag1 112.83(14) . . ?
N1 C1 N1 123.5(2) 3 . ?
N1 C1 C2 119.91(19) 3 . ?
N1 C1 C2 116.56(19) . . ?
C7 C2 C3 122.3(2) . . ?
C7 C2 C1 118.8(2) . . ?
C3 C2 C1 118.9(2) . . ?
C4 C3 C2 116.8(3) . . ?
C4 C3 C8 121.6(3) . . ?
C2 C3 C8 121.6(2) . . ?
C5 C4 C3 122.8(3) . . ?
C4 C5 C6 119.0(3) . . ?
C4 C5 C9 121.2(4) . . ?
C6 C5 C9 119.8(4) . . ?
C5 C6 C7 121.2(3) . . ?
C2 C7 C6 117.9(3) . . ?
C2 C7 C10 120.6(2) . . ?
C6 C7 C10 121.4(3) . . ?
O2 C11 O1 131.0(3) . . ?
O2 C11 C12 114.3(2) . . ?
O1 C11 C12 114.7(2) . . ?
F3 C12 F2 107.7(3) . . ?
F3 C12 F1 106.5(3) . . ?
F2 C12 F1 105.6(3) . . ?
F3 C12 C11 110.1(3) . . ?
F2 C12 C11 113.5(3) . . ?
F1 C12 C11 112.9(2) . . ?
C3S C1S C2S 63.6(15) 2_655 2_655 ?
C3S C1S C2S 104.3(19) 2_655 . ?
C2S C1S C2S 40.8(9) 2_655 . ?
C3S C1S C3S 158(3) 2_655 . ?
C2S C1S C3S 94.1(15) 2_655 . ?
C2S C1S C3S 53.4(11) . . ?
C3S C1S C1S 122.1(18) 2_655 3_665 ?
C2S C1S C1S 78.4(7) 2_655 3_665 ?
C2S C1S C1S 51.4(10) . 3_665 ?
C3S C1S C1S 44.4(12) . 3_665 ?
C3S C1S C1S 63.2(18) 2_655 2_655 ?
C2S C1S C1S 58.7(10) 2_655 2_655 ?
C2S C1S C1S 75.1(8) . 2_655 ?
C3S C1S C1S 103.7(12) . 2_655 ?
C1S C1S C1S 60.000(2) 3_665 2_655 ?
C3S C1S Cl1 100.1(16) 2_655 . ?
C2S C1S Cl1 121.2(12) 2_655 . ?
C2S C1S Cl1 114.1(12) . . ?
C3S C1S Cl1 88.7(11) . . ?
C1S C1S Cl1 63.7(5) 3_665 . ?
C1S C1S Cl1 63.7(5) 2_655 . ?
C3S C1S C2S 82.7(16) 2_655 3_665 ?
C2S C1S C2S 30.1(6) 2_655 3_665 ?
C2S C1S C2S 31.2(6) . 3_665 ?
C3S C1S C2S 75.7(12) . 3_665 ?
C1S C1S C2S 48.9(6) 3_665 3_665 ?
C1S C1S C2S 44.3(6) 2_655 3_665 ?
Cl1 C1S C2S 96.7(9) . 3_665 ?
C2S C2S C2S 60.000(4) 2_655 3_665 ?
C2S C2S C3S 127.7(15) 2_655 . ?
C2S C2S C3S 128.8(15) 3_665 . ?
C2S C2S C1S 106.8(10) 2_655 3_665 ?
C2S C2S C1S 76.5(14) 3_665 3_665 ?
C3S C2S C1S 52.4(11) . 3_665 ?
C2S C2S C1S 62.8(13) 2_655 . ?
C2S C2S C1S 98.2(11) 3_665 . ?
C3S C2S C1S 65.0(13) . . ?
C1S C2S C1S 70.0(14) 3_665 . ?
C2S C2S C1S 50.5(9) 2_655 2_655 ?
C2S C2S C1S 43.1(8) 3_665 2_655 ?
C3S C2S C1S 98.1(12) . 2_655 ?
C1S C2S C1S 57.2(10) 3_665 2_655 ?
C1S C2S C1S 56.0(9) . 2_655 ?
C1S C3S C2S 64.0(16) 3_665 . ?
C1S C3S C1S 72.5(18) 3_665 . ?
C2S C3S C1S 61.7(13) . . ?

loop_
_geom_bond_atom_site_label_1
_geom_bond_atom_site_label_2
_geom_bond_distance
_geom_bond_site_symmetry_2
_geom_bond_publ_flag
Ag1 O1 2.2032(18) . ?
Ag1 O2 2.2194(18) 13 ?
Ag1 N1 2.4434(18) . ?
Ag1 Ag1 2.8842(4) 13 ?
Cl1 Cl1 1.759(13) 16_654 ?
Cl1 C1S 1.87(2) . ?
Cl1 C1S 1.87(2) 3_665 ?
Cl1 C1S 1.87(2) 2_655 ?
F1 C12 1.324(3) . ?
F2 C12 1.314(4) . ?
F3 C12 1.313(4) . ?
O1 C11 1.244(3) . ?
O2 C11 1.238(3) . ?
O2 Ag1 2.2194(18) 13 ?
N1 C1 1.341(3) 2 ?
N1 C1 1.346(3) . ?
C1 N1 1.341(3) 3 ?
C1 C2 1.488(3) . ?
C2 C7 1.393(4) . ?
C2 C3 1.405(4) . ?
C3 C4 1.400(4) . ?
C3 C8 1.497(4) . ?
C4 C5 1.365(5) . ?
C5 C6 1.394(5) . ?
C5 C9 1.520(4) . ?
C6 C7 1.399(3) . ?
C7 C10 1.507(4) . ?
C11 C12 1.545(4) . ?
C1S C3S 1.22(2) 2_655 ?
C1S C2S 1.38(2) 2_655 ?
C1S C2S 1.51(2) . ?
C1S C3S 1.55(3) . ?
C1S C1S 1.66(3) 3_665 ?
C1S C1S 1.66(3) 2_655 ?
C1S C2S 1.93(2) 3_665 ?
C2S C2S 1.013(17) 2_655 ?
C2S C2S 1.013(17) 3_665 ?
C2S C3S 1.37(2) . ?
C2S C1S 1.38(2) 3_665 ?
C2S C1S 1.93(2) 2_655 ?
C3S C1S 1.22(2) 3_665 ?

loop_
_geom_torsion_atom_site_label_1
_geom_torsion_atom_site_label_2
_geom_torsion_atom_site_label_3
_geom_torsion_atom_site_label_4
_geom_torsion
_geom_torsion_site_symmetry_1
_geom_torsion_site_symmetry_2
_geom_torsion_site_symmetry_3
_geom_torsion_site_symmetry_4
_geom_torsion_publ_flag
O2 Ag1 O1 C11 46.8(3) 13 . . . ?
N1 Ag1 O1 C11 -126.94(18) . . . . ?
Ag1 Ag1 O1 C11 15.01(18) 13 . . . ?
O1 Ag1 N1 C1 -112.86(19) . . . 2 ?
O2 Ag1 N1 C1 69.29(19) 13 . . 2 ?
Ag1 Ag1 N1 C1 140.67(16) 13 . . 2 ?
O1 Ag1 N1 C1 62.47(16) . . . . ?
O2 Ag1 N1 C1 -115.38(15) 13 . . . ?
Ag1 Ag1 N1 C1 -44.00(18) 13 . . . ?
C1 N1 C1 N1 1.1(4) 2 . . 3 ?
Ag1 N1 C1 N1 -174.93(15) . . . 3 ?
C1 N1 C1 C2 -179.64(15) 2 . . . ?
Ag1 N1 C1 C2 4.3(2) . . . . ?
N1 C1 C2 C7 79.9(3) 3 . . . ?
N1 C1 C2 C7 -99.3(3) . . . . ?
N1 C1 C2 C3 -102.9(3) 3 . . . ?
N1 C1 C2 C3 77.8(3) . . . . ?
C7 C2 C3 C4 2.7(4) . . . . ?
C1 C2 C3 C4 -174.4(2) . . . . ?
C7 C2 C3 C8 -175.5(2) . . . . ?
C1 C2 C3 C8 7.5(3) . . . . ?
C2 C3 C4 C5 -1.9(4) . . . . ?
C8 C3 C4 C5 176.2(3) . . . . ?
C3 C4 C5 C6 0.1(4) . . . . ?
C3 C4 C5 C9 178.8(3) . . . . ?
C4 C5 C6 C7 1.0(4) . . . . ?
C9 C5 C6 C7 -177.7(3) . . . . ?
C3 C2 C7 C6 -1.7(4) . . . . ?
C1 C2 C7 C6 175.4(2) . . . . ?
C3 C2 C7 C10 -178.4(2) . . . . ?
C1 C2 C7 C10 -1.3(3) . . . . ?
C5 C6 C7 C2 -0.2(4) . . . . ?
C5 C6 C7 C10 176.4(3) . . . . ?
Ag1 O2 C11 O1 -4.7(4) 13 . . . ?
Ag1 O2 C11 C12 174.02(19) 13 . . . ?
Ag1 O1 C11 O2 -11.1(4) . . . . ?
Ag1 O1 C11 C12 170.16(19) . . . . ?
O2 C11 C12 F3 -100.9(3) . . . . ?
O1 C11 C12 F3 78.1(3) . . . . ?
O2 C11 C12 F2 20.0(4) . . . . ?
O1 C11 C12 F2 -161.1(3) . . . . ?
O2 C11 C12 F1 140.2(3) . . . . ?
O1 C11 C12 F1 -40.9(4) . . . . ?
Cl1 Cl1 C1S C3S 92.9(18) 16_654 . . 2_655 ?
C1S Cl1 C1S C3S -121.0(17) 3_665 . . 2_655 ?
C1S Cl1 C1S C3S -53.2(19) 2_655 . . 2_655 ?
Cl1 Cl1 C1S C2S 158.0(7) 16_654 . . 2_655 ?
C1S Cl1 C1S C2S -55.9(7) 3_665 . . 2_655 ?
C1S Cl1 C1S C2S 12.0(8) 2_655 . . 2_655 ?
Cl1 Cl1 C1S C2S -156.3(6) 16_654 . . . ?
C1S Cl1 C1S C2S -10.2(7) 3_665 . . . ?
C1S Cl1 C1S C2S 57.6(5) 2_655 . . . ?
Cl1 Cl1 C1S C3S -107.9(12) 16_654 . . . ?
C1S Cl1 C1S C3S 38.2(13) 3_665 . . . ?
C1S Cl1 C1S C3S 106.0(11) 2_655 . . . ?
Cl1 Cl1 C1S C1S -146.09(17) 16_654 . . 3_665 ?
C1S Cl1 C1S C1S 67.8(3) 2_655 . . 3_665 ?
Cl1 Cl1 C1S C1S 146.09(17) 16_654 . . 2_655 ?
C1S Cl1 C1S C1S -67.8(3) 3_665 . . 2_655 ?
Cl1 Cl1 C1S C2S 176.7(6) 16_654 . . 3_665 ?
C1S Cl1 C1S C2S -37.3(6) 3_665 . . 3_665 ?
C1S Cl1 C1S C2S 30.6(6) 2_655 . . 3_665 ?
C3S C1S C2S C2S -2(2) 2_655 . . 2_655 ?
C3S C1S C2S C2S -179(2) . . . 2_655 ?
C1S C1S C2S C2S -122.3(19) 3_665 . . 2_655 ?
C1S C1S C2S C2S -59.0(16) 2_655 . . 2_655 ?
Cl1 C1S C2S C2S -110.5(18) . . . 2_655 ?
C2S C1S C2S C2S -50.0(4) 3_665 . . 2_655 ?
C3S C1S C2S C2S 48(2) 2_655 . . 3_665 ?
C2S C1S C2S C2S 50.0(4) 2_655 . . 3_665 ?
C3S C1S C2S C2S -129(2) . . . 3_665 ?
C1S C1S C2S C2S -72.3(19) 3_665 . . 3_665 ?
C1S C1S C2S C2S -9.0(16) 2_655 . . 3_665 ?
Cl1 C1S C2S C2S -60.5(17) . . . 3_665 ?
C3S C1S C2S C3S 177(2) 2_655 . . . ?
C2S C1S C2S C3S 179(2) 2_655 . . . ?
C1S C1S C2S C3S 56.9(12) 3_665 . . . ?
C1S C1S C2S C3S 120.2(12) 2_655 . . . ?
Cl1 C1S C2S C3S 68.7(13) . . . . ?
C2S C1S C2S C3S 129(2) 3_665 . . . ?
C3S C1S C2S C1S 119.9(18) 2_655 . . 3_665 ?
C2S C1S C2S C1S 122.3(19) 2_655 . . 3_665 ?
C3S C1S C2S C1S -56.9(12) . . . 3_665 ?
C1S C1S C2S C1S 63.3(5) 2_655 . . 3_665 ?
Cl1 C1S C2S C1S 11.7(8) . . . 3_665 ?
C2S C1S C2S C1S 72.3(19) 3_665 . . 3_665 ?
C3S C1S C2S C1S 56.6(19) 2_655 . . 2_655 ?
C2S C1S C2S C1S 59.0(16) 2_655 . . 2_655 ?
C3S C1S C2S C1S -120.2(12) . . . 2_655 ?
C1S C1S C2S C1S -63.3(5) 3_665 . . 2_655 ?
Cl1 C1S C2S C1S -51.5(5) . . . 2_655 ?
C2S C1S C2S C1S 9.0(16) 3_665 . . 2_655 ?
C2S C2S C3S C1S -82(3) 2_655 . . 3_665 ?
C2S C2S C3S C1S -3(3) 3_665 . . 3_665 ?
C1S C2S C3S C1S -83.2(19) . . . 3_665 ?
C1S C2S C3S C1S -36.9(14) 2_655 . . 3_665 ?
C2S C2S C3S C1S 1(2) 2_655 . . . ?
C2S C2S C3S C1S 80(2) 3_665 . . . ?
C1S C2S C3S C1S 83.2(19) 3_665 . . . ?
C1S C2S C3S C1S 46.4(10) 2_655 . . . ?
C3S C1S C3S C1S 61(6) 2_655 . . 3_665 ?
C2S C1S C3S C1S 68.9(18) 2_655 . . 3_665 ?
C2S C1S C3S C1S 69.4(15) . . . 3_665 ?
C1S C1S C3S C1S 10.1(15) 2_655 . . 3_665 ?
Cl1 C1S C3S C1S -52.3(16) . . . 3_665 ?
C2S C1S C3S C1S 44.9(15) 3_665 . . 3_665 ?
C3S C1S C3S C2S -8(5) 2_655 . . . ?
C2S C1S C3S C2S -0.5(14) 2_655 . . . ?
C1S C1S C3S C2S -69.4(15) 3_665 . . . ?
C1S C1S C3S C2S -59.2(10) 2_655 . . . ?
Cl1 C1S C3S C2S -121.7(12) . . . . ?
C2S C1S C3S C2S -24.5(9) 3_665 . . . ?
